data_2242995
loop_
_publ_author_name
'Arafath, Md. Azharul'
'Kwong, Huey Chong'
'Adam, Farook'

_publ_section_title
;
 Crystal structure of
 (<i>E</i>)-<i>N</i>-cyclohexyl-2-(2-hydroxy-3-methylbenzylidene)hydrazine-1-carbothioamide
;
_journal_issue 7
_journal_name_full 'Acta Crystallographica Section E'
_journal_page_first 1065
_journal_page_last 1068
_journal_paper_doi 10.1107/S2056989019008946
_journal_volume 75
_journal_year 2019
_chemical_formula_iupac 'C15 H21 N3 O S'
_chemical_formula_moiety 'C15 H21 N3 O S'
_chemical_formula_sum 'C15 H21 N3 O S'
_chemical_formula_weight 291.41
_chemical_name_systematic
;
(<i>E</i>)-<i>N</i>-Cyclohexyl-2-(2-hydroxy-3-methylbenzylidene)hydrazine-1-\
carbothioamide
;
_space_group_crystal_system triclinic
_space_group_IT_number 2
_space_group_name_Hall '-P 1'
_space_group_name_H-M_alt 'P -1'
_symmetry_space_group_name_Hall '-P 1'
_symmetry_space_group_name_H-M 'P -1'
_atom_sites_solution_hydrogens mixed
_atom_sites_solution_primary direct
_atom_sites_solution_secondary difmap
_audit_creation_method SHELXL-2013
_cell_angle_alpha 74.526(2)
_cell_angle_beta 68.2460(10)
_cell_angle_gamma 80.207(2)
_cell_formula_units_Z 4
_cell_length_a 10.7799(11)
_cell_length_b 10.9481(11)
_cell_length_c 14.1895(15)
_cell_measurement_reflns_used 6929
_cell_measurement_temperature 100
_cell_measurement_theta_max 29.28
_cell_measurement_theta_min 2.21
_cell_volume 1494.2(3)
_computing_cell_refinement
;
SAINT (Bruker, 2012)
;
_computing_data_collection
;
APEX2 (Bruker, 2012)
;
_computing_data_reduction
;
SAINT (Bruker, 2012)
;
_computing_molecular_graphics
;
Mercury (Macrae <i>et al.</i>, 2008) and PLATON (Spek, 2009)
;
_computing_publication_material
;
SHELXL2013 (Sheldrick, 2015) and PLATON (Spek, 2009)
;
_computing_structure_refinement
;
SHELXL2013 (Sheldrick, 2015)
;
_computing_structure_solution
;
SHELXS97 (Sheldrick, 2008)
;
_diffrn_ambient_temperature 100
_diffrn_measured_fraction_theta_full 1.000
_diffrn_measured_fraction_theta_max 0.991
_diffrn_measurement_device_type 'Bruker APEXII CCD'
_diffrn_measurement_method '\f and \w scans'
_diffrn_radiation_type MoK\a
_diffrn_radiation_wavelength 0.71073
_diffrn_reflns_av_R_equivalents 0.0685
_diffrn_reflns_av_unetI/netI 0.0519
_diffrn_reflns_limit_h_max 14
_diffrn_reflns_limit_h_min -14
_diffrn_reflns_limit_k_max 15
_diffrn_reflns_limit_k_min -15
_diffrn_reflns_limit_l_max 19
_diffrn_reflns_limit_l_min -19
_diffrn_reflns_number 50505
_diffrn_reflns_theta_full 25.242
_diffrn_reflns_theta_max 29.354
_diffrn_reflns_theta_min 1.585
_exptl_absorpt_coefficient_mu 0.217
_exptl_absorpt_correction_T_max 0.9345
_exptl_absorpt_correction_T_min 0.8728
_exptl_absorpt_correction_type multi-scan
_exptl_absorpt_process_details
;
(SADABS; Bruker, 2012)
;
_exptl_crystal_colour colourless
_exptl_crystal_density_diffrn 1.295
_exptl_crystal_description block
_exptl_crystal_F_000 624
_exptl_crystal_size_max 0.342
_exptl_crystal_size_mid 0.138
_exptl_crystal_size_min 0.100
_refine_diff_density_max 0.417
_refine_diff_density_min -0.363
_refine_ls_extinction_method none
_refine_ls_goodness_of_fit_ref 1.035
_refine_ls_hydrogen_treatment mixed
_refine_ls_matrix_type full
_refine_ls_number_parameters 387
_refine_ls_number_reflns 8135
_refine_ls_number_restraints 0
_refine_ls_restrained_S_all 1.035
_refine_ls_R_factor_all 0.0791
_refine_ls_R_factor_gt 0.0486
_refine_ls_shift/su_max 0.001
_refine_ls_shift/su_mean 0.000
_refine_ls_structure_factor_coef Fsqd
_refine_ls_weighting_details
;
 w=1/[\s^2^(Fo^2^)+(0.0524P)^2^+0.3685P]
 where P=(Fo^2^+2Fc^2^)/3
;
_refine_ls_weighting_scheme calc
_refine_ls_wR_factor_gt 0.1054
_refine_ls_wR_factor_ref 0.1191
_reflns_number_gt 5805
_reflns_number_total 8135
_reflns_threshold_expression 'I > 2\s(I)'
_cod_data_source_file su5501sup1.cif
_cod_data_source_block I
_cod_database_code 2242995
_shelx_space_group_comment
;
The symmetry employed for this shelxl refinement is uniquely defined
by the following loop, which should always be used as a source of
symmetry information in preference to the above space-group names.
They are only intended as comments.
;
_shelx_estimated_absorpt_t_min 0.930
_shelx_estimated_absorpt_t_max 0.979
_shelxl_version_number 20.13

loop_
_space_group_symop_operation_xyz
'x, y, z'
'-x, -y, -z'

loop_
_atom_site_type_symbol
_atom_site_label
_atom_site_fract_x
_atom_site_fract_y
_atom_site_fract_z
_atom_site_U_iso_or_equiv
_atom_site_adp_type
_atom_site_calc_flag
_atom_site_occupancy
S S1A 0.69733(4) 0.60902(4) 0.10987(3) 0.01869(11) Uani d 1
O O1A 0.20574(12) 0.29193(12) 0.27567(9) 0.0204(3) Uani d 1
H H1O1 0.264(2) 0.340(2) 0.2474(19) 0.047(7) Uiso d 1
N N1A 0.44459(13) 0.36989(12) 0.14267(10) 0.0157(3) Uani d 1
N N2A 0.54998(14) 0.44583(13) 0.10122(11) 0.0168(3) Uani d 1
H H1N2 0.617(2) 0.4267(19) 0.0507(16) 0.032(6) Uiso d 1
N N3A 0.45512(13) 0.54155(13) 0.23929(11) 0.0180(3) Uani d 1
H H1N3 0.387(2) 0.5075(19) 0.2500(16) 0.031(6) Uiso d 1
C C1A 0.23068(15) 0.20058(15) 0.22090(12) 0.0166(3) Uani d 1
C C2A 0.13421(16) 0.11183(15) 0.25585(13) 0.0180(3) Uani d 1
C C3A 0.15680(17) 0.01785(16) 0.20070(13) 0.0212(4) Uani d 1
H H3AA 0.0925 -0.0427 0.2231 0.025 Uiso calc 1
C C4A 0.27061(17) 0.00986(16) 0.11389(14) 0.0219(4) Uani d 1
H H4AA 0.2840 -0.0557 0.0779 0.026 Uiso calc 1
C C5A 0.36387(17) 0.09792(16) 0.08048(13) 0.0204(3) Uani d 1
H H5AA 0.4412 0.0933 0.0206 0.024 Uiso calc 1
C C6A 0.34648(16) 0.19418(15) 0.13340(12) 0.0163(3) Uani d 1
C C7A 0.45032(16) 0.28267(15) 0.09523(13) 0.0173(3) Uani d 1
H H7AA 0.5243 0.2759 0.0337 0.021 Uiso calc 1
C C8A 0.55885(15) 0.52858(15) 0.15423(12) 0.0154(3) Uani d 1
C C9A 0.44553(15) 0.62215(16) 0.30920(12) 0.0175(3) Uani d 1
H H9AA 0.5368 0.6226 0.3119 0.021 Uiso calc 1
C C10A 0.39567(17) 0.75839(16) 0.27188(14) 0.0223(4) Uani d 1
H H10A 0.3072 0.7594 0.2653 0.027 Uiso calc 1
H H10B 0.4588 0.7950 0.2024 0.027 Uiso calc 1
C C11A 0.38338(17) 0.83900(17) 0.34832(14) 0.0249(4) Uani d 1
H H11A 0.4734 0.8448 0.3495 0.030 Uiso calc 1
H H11B 0.3465 0.9261 0.3246 0.030 Uiso calc 1
C C12A 0.29295(17) 0.78223(19) 0.45741(15) 0.0300(4) Uani d 1
H H12A 0.2924 0.8328 0.5059 0.036 Uiso calc 1
H H12B 0.2002 0.7864 0.4580 0.036 Uiso calc 1
C C13A 0.3395(2) 0.64536(19) 0.49414(14) 0.0334(5) Uani d 1
H H13A 0.2742 0.6092 0.5627 0.040 Uiso calc 1
H H13B 0.4269 0.6425 0.5031 0.040 Uiso calc 1
C C14A 0.35411(18) 0.56458(17) 0.41752(13) 0.0253(4) Uani d 1
H H14A 0.3914 0.4777 0.4415 0.030 Uiso calc 1
H H14B 0.2648 0.5581 0.4153 0.030 Uiso calc 1
C C15A 0.01137(16) 0.12174(18) 0.34918(14) 0.0246(4) Uani d 1
H H15A -0.0495 0.0589 0.3588 0.037 Uiso calc 1
H H15B -0.0337 0.2073 0.3387 0.037 Uiso calc 1
H H15C 0.0371 0.1055 0.4111 0.037 Uiso calc 1
S S1B 1.20980(4) 0.63000(4) 0.11943(3) 0.01957(11) Uani d 1
O O1B 0.72600(12) 0.31105(11) 0.27336(9) 0.0204(3) Uani d 1
H H1O2 0.790(2) 0.358(2) 0.2455(18) 0.042(7) Uiso d 1
N N1B 0.96393(13) 0.38885(13) 0.14385(10) 0.0165(3) Uani d 1
N N2B 1.07086(14) 0.46229(13) 0.10739(11) 0.0183(3) Uani d 1
H H2N2 1.141(2) 0.4453(19) 0.0585(17) 0.035(6) Uiso d 1
N N3B 0.95163(13) 0.58802(14) 0.22201(11) 0.0191(3) Uani d 1
H H2N3 0.8858(19) 0.5517(18) 0.2277(14) 0.023(5) Uiso d 1
C C1B 0.74994(15) 0.22243(15) 0.21634(12) 0.0160(3) Uani d 1
C C2B 0.64909(16) 0.14034(16) 0.24528(13) 0.0182(3) Uani d 1
C C3B 0.67030(16) 0.04933(16) 0.18792(13) 0.0212(4) Uani d 1
H H3BA 0.6019 -0.0055 0.2052 0.025 Uiso calc 1
C C4B 0.78870(17) 0.03605(16) 0.10606(14) 0.0221(4) Uani d 1
H H4BA 0.8018 -0.0285 0.0692 0.027 Uiso calc 1
C C5B 0.88741(16) 0.11750(16) 0.07866(13) 0.0198(3) Uani d 1
H H5BA 0.9683 0.1087 0.0224 0.024 Uiso calc 1
C C6B 0.87008(15) 0.21254(15) 0.13242(12) 0.0168(3) Uani d 1
C C7B 0.97581(16) 0.29730(15) 0.09955(13) 0.0178(3) Uani d 1
H H7BA 1.0559 0.2846 0.0438 0.021 Uiso calc 1
C C8B 1.06817(16) 0.55741(15) 0.15303(12) 0.0165(3) Uani d 1
C C9B 0.93058(15) 0.68143(15) 0.28450(12) 0.0171(3) Uani d 1
H H9BA 0.9867 0.7537 0.2406 0.021 Uiso calc 1
C C10B 0.97252(16) 0.62377(16) 0.37971(13) 0.0200(3) Uani d 1
H H10C 1.0684 0.5927 0.3570 0.024 Uiso calc 1
H H10D 0.9197 0.5504 0.4230 0.024 Uiso calc 1
C C11B 0.95005(16) 0.72239(16) 0.44436(13) 0.0214(4) Uani d 1
H H11C 0.9730 0.6819 0.5077 0.026 Uiso calc 1
H H11D 1.0100 0.7914 0.4034 0.026 Uiso calc 1
C C12B 0.80487(16) 0.77855(17) 0.47574(13) 0.0219(4) Uani d 1
H H12C 0.7460 0.7118 0.5248 0.026 Uiso calc 1
H H12D 0.7953 0.8471 0.5120 0.026 Uiso calc 1
C C13B 0.76067(17) 0.83197(17) 0.38142(14) 0.0224(4) Uani d 1
H H13C 0.8111 0.9065 0.3372 0.027 Uiso calc 1
H H13D 0.6642 0.8610 0.4051 0.027 Uiso calc 1
C C14B 0.78417(15) 0.73274(16) 0.31723(13) 0.0201(4) Uani d 1
H H14C 0.7268 0.6620 0.3590 0.024 Uiso calc 1
H H14D 0.7592 0.7717 0.2546 0.024 Uiso calc 1
C C15B 0.52399(16) 0.15270(17) 0.33654(14) 0.0237(4) Uani d 1
H H15D 0.4569 0.1011 0.3383 0.036 Uiso calc 1
H H15E 0.4886 0.2420 0.3299 0.036 Uiso calc 1
H H15F 0.5447 0.1231 0.4010 0.036 Uiso calc 1

loop_
_atom_site_aniso_label
_atom_site_aniso_U_11
_atom_site_aniso_U_22
_atom_site_aniso_U_33
_atom_site_aniso_U_12
_atom_site_aniso_U_13
_atom_site_aniso_U_23
S1A 0.01576(19) 0.0224(2) 0.0179(2) -0.00439(16) -0.00298(16) -0.00655(17)
O1A 0.0200(6) 0.0223(7) 0.0185(6) -0.0050(5) -0.0019(5) -0.0086(5)
N1A 0.0150(6) 0.0159(7) 0.0166(7) -0.0018(5) -0.0052(5) -0.0041(5)
N2A 0.0155(6) 0.0188(7) 0.0155(7) -0.0032(5) -0.0014(6) -0.0072(6)
N3A 0.0142(6) 0.0223(8) 0.0187(7) -0.0050(6) -0.0020(6) -0.0095(6)
C1A 0.0199(8) 0.0162(8) 0.0153(8) -0.0006(6) -0.0079(6) -0.0036(6)
C2A 0.0177(7) 0.0191(8) 0.0173(8) -0.0022(6) -0.0080(6) -0.0012(7)
C3A 0.0238(8) 0.0177(9) 0.0244(9) -0.0054(7) -0.0118(7) -0.0013(7)
C4A 0.0291(9) 0.0168(9) 0.0238(9) -0.0012(7) -0.0122(7) -0.0070(7)
C5A 0.0238(8) 0.0177(9) 0.0187(9) 0.0002(7) -0.0056(7) -0.0061(7)
C6A 0.0197(8) 0.0146(8) 0.0151(8) -0.0009(6) -0.0074(6) -0.0025(6)
C7A 0.0180(7) 0.0175(8) 0.0146(8) -0.0015(6) -0.0032(6) -0.0043(6)
C8A 0.0158(7) 0.0158(8) 0.0153(8) -0.0003(6) -0.0072(6) -0.0024(6)
C9A 0.0162(7) 0.0223(9) 0.0159(8) -0.0045(6) -0.0036(6) -0.0081(7)
C10A 0.0248(8) 0.0215(9) 0.0225(9) -0.0012(7) -0.0091(7) -0.0072(7)
C11A 0.0223(8) 0.0248(10) 0.0327(10) 0.0003(7) -0.0109(8) -0.0142(8)
C12A 0.0206(8) 0.0435(12) 0.0320(11) -0.0055(8) -0.0022(8) -0.0262(9)
C13A 0.0415(11) 0.0405(12) 0.0187(10) -0.0133(9) -0.0027(8) -0.0120(8)
C14A 0.0295(9) 0.0272(10) 0.0180(9) -0.0086(8) -0.0031(7) -0.0066(7)
C15A 0.0198(8) 0.0282(10) 0.0244(9) -0.0067(7) -0.0040(7) -0.0056(8)
S1B 0.01561(19) 0.0223(2) 0.0206(2) -0.00340(16) -0.00332(16) -0.00756(17)
O1B 0.0204(6) 0.0208(6) 0.0198(6) -0.0032(5) -0.0019(5) -0.0106(5)
N1B 0.0154(6) 0.0169(7) 0.0173(7) -0.0020(5) -0.0052(5) -0.0042(6)
N2B 0.0155(7) 0.0203(8) 0.0177(7) -0.0029(6) -0.0013(6) -0.0074(6)
N3B 0.0148(6) 0.0217(8) 0.0227(8) -0.0024(6) -0.0035(6) -0.0117(6)
C1B 0.0185(7) 0.0145(8) 0.0151(8) 0.0014(6) -0.0067(6) -0.0039(6)
C2B 0.0179(7) 0.0185(8) 0.0176(8) -0.0002(6) -0.0072(6) -0.0022(7)
C3B 0.0217(8) 0.0200(9) 0.0244(9) -0.0034(7) -0.0103(7) -0.0047(7)
C4B 0.0275(9) 0.0198(9) 0.0246(9) -0.0003(7) -0.0117(7) -0.0109(7)
C5B 0.0208(8) 0.0211(9) 0.0176(8) 0.0000(7) -0.0041(7) -0.0095(7)
C6B 0.0179(7) 0.0171(8) 0.0163(8) -0.0011(6) -0.0066(6) -0.0042(6)
C7B 0.0175(7) 0.0186(8) 0.0158(8) 0.0003(6) -0.0042(6) -0.0049(7)
C8B 0.0186(7) 0.0160(8) 0.0142(8) -0.0011(6) -0.0059(6) -0.0021(6)
C9B 0.0178(7) 0.0179(8) 0.0167(8) -0.0032(6) -0.0035(6) -0.0079(7)
C10B 0.0183(8) 0.0215(9) 0.0199(9) 0.0017(6) -0.0066(7) -0.0063(7)
C11B 0.0228(8) 0.0252(9) 0.0188(9) -0.0011(7) -0.0096(7) -0.0063(7)
C12B 0.0225(8) 0.0247(9) 0.0196(9) -0.0005(7) -0.0062(7) -0.0092(7)
C13B 0.0207(8) 0.0245(9) 0.0262(10) 0.0035(7) -0.0107(7) -0.0121(8)
C14B 0.0179(8) 0.0236(9) 0.0218(9) -0.0006(7) -0.0081(7) -0.0087(7)
C15B 0.0199(8) 0.0253(9) 0.0231(9) -0.0036(7) -0.0036(7) -0.0048(7)

loop_
_atom_type_symbol
_atom_type_description
_atom_type_scat_dispersion_real
_atom_type_scat_dispersion_imag
_atom_type_scat_source
C C 0.0033 0.0016 'International Tables Vol C Tables 4.2.6.8 and 6.1.1.4'
H H 0.0000 0.0000 'International Tables Vol C Tables 4.2.6.8 and 6.1.1.4'
N N 0.0061 0.0033 'International Tables Vol C Tables 4.2.6.8 and 6.1.1.4'
O O 0.0106 0.0060 'International Tables Vol C Tables 4.2.6.8 and 6.1.1.4'
S S 0.1246 0.1234 'International Tables Vol C Tables 4.2.6.8 and 6.1.1.4'

loop_
_geom_angle_atom_site_label_1
_geom_angle_atom_site_label_2
_geom_angle_atom_site_label_3
_geom_angle
C1A O1A H1O1 108.6(17)
C7A N1A N2A 116.82(13)
C8A N2A N1A 119.82(13)
C8A N2A H1N2 120.7(13)
N1A N2A H1N2 117.8(14)
C8A N3A C9A 125.71(13)
C8A N3A H1N3 117.1(14)
C9A N3A H1N3 116.9(14)
O1A C1A C6A 122.24(14)
O1A C1A C2A 116.68(14)
C6A C1A C2A 121.08(15)
C3A C2A C1A 117.85(15)
C3A C2A C15A 122.40(14)
C1A C2A C15A 119.74(15)
C4A C3A C2A 122.00(15)
C4A C3A H3AA 119.0
C2A C3A H3AA 119.0
C5A C4A C3A 119.37(16)
C5A C4A H4AA 120.3
C3A C4A H4AA 120.3
C4A C5A C6A 121.01(16)
C4A C5A H5AA 119.5
C6A C5A H5AA 119.5
C5A C6A C1A 118.68(14)
C5A C6A C7A 118.22(15)
C1A C6A C7A 123.09(14)
N1A C7A C6A 121.83(15)
N1A C7A H7AA 119.1
C6A C7A H7AA 119.1
N3A C8A N2A 116.73(14)
N3A C8A S1A 123.76(12)
N2A C8A S1A 119.51(12)
N3A C9A C14A 108.61(13)
N3A C9A C10A 112.01(13)
C14A C9A C10A 111.06(14)
N3A C9A H9AA 108.4
C14A C9A H9AA 108.4
C10A C9A H9AA 108.4
C9A C10A C11A 110.55(14)
C9A C10A H10A 109.5
C11A C10A H10A 109.5
C9A C10A H10B 109.5
C11A C10A H10B 109.5
H10A C10A H10B 108.1
C12A C11A C10A 111.31(14)
C12A C11A H11A 109.4
C10A C11A H11A 109.4
C12A C11A H11B 109.4
C10A C11A H11B 109.4
H11A C11A H11B 108.0
C13A C12A C11A 111.40(15)
C13A C12A H12A 109.3
C11A C12A H12A 109.3
C13A C12A H12B 109.3
C11A C12A H12B 109.3
H12A C12A H12B 108.0
C12A C13A C14A 111.91(16)
C12A C13A H13A 109.2
C14A C13A H13A 109.2
C12A C13A H13B 109.2
C14A C13A H13B 109.2
H13A C13A H13B 107.9
C9A C14A C13A 111.02(14)
C9A C14A H14A 109.4
C13A C14A H14A 109.4
C9A C14A H14B 109.4
C13A C14A H14B 109.4
H14A C14A H14B 108.0
C2A C15A H15A 109.5
C2A C15A H15B 109.5
H15A C15A H15B 109.5
C2A C15A H15C 109.5
H15A C15A H15C 109.5
H15B C15A H15C 109.5
C1B O1B H1O2 107.4(15)
C7B N1B N2B 116.97(14)
C8B N2B N1B 120.46(14)
C8B N2B H2N2 119.4(14)
N1B N2B H2N2 120.0(14)
C8B N3B C9B 124.99(13)
C8B N3B H2N3 116.0(13)
C9B N3B H2N3 118.9(13)
O1B C1B C2B 116.63(14)
O1B C1B C6B 122.02(14)
C2B C1B C6B 121.35(15)
C3B C2B C1B 117.95(15)
C3B C2B C15B 122.57(15)
C1B C2B C15B 119.48(15)
C2B C3B C4B 121.87(15)
C2B C3B H3BA 119.1
C4B C3B H3BA 119.1
C5B C4B C3B 119.48(15)
C5B C4B H4BA 120.3
C3B C4B H4BA 120.3
C4B C5B C6B 120.98(16)
C4B C5B H5BA 119.5
C6B C5B H5BA 119.5
C5B C6B C1B 118.35(14)
C5B C6B C7B 118.96(15)
C1B C6B C7B 122.70(14)
N1B C7B C6B 121.80(15)
N1B C7B H7BA 119.1
C6B C7B H7BA 119.1
N3B C8B N2B 116.78(14)
N3B C8B S1B 124.07(12)
N2B C8B S1B 119.15(12)
N3B C9B C14B 109.69(12)
N3B C9B C10B 111.20(13)
C14B C9B C10B 110.58(13)
N3B C9B H9BA 108.4
C14B C9B H9BA 108.4
C10B C9B H9BA 108.4
C9B C10B C11B 110.68(13)
C9B C10B H10C 109.5
C11B C10B H10C 109.5
C9B C10B H10D 109.5
C11B C10B H10D 109.5
H10C C10B H10D 108.1
C12B C11B C10B 111.23(13)
C12B C11B H11C 109.4
C10B C11B H11C 109.4
C12B C11B H11D 109.4
C10B C11B H11D 109.4
H11C C11B H11D 108.0
C13B C12B C11B 111.49(14)
C13B C12B H12C 109.3
C11B C12B H12C 109.3
C13B C12B H12D 109.3
C11B C12B H12D 109.3
H12C C12B H12D 108.0
C12B C13B C14B 111.59(14)
C12B C13B H13C 109.3
C14B C13B H13C 109.3
C12B C13B H13D 109.3
C14B C13B H13D 109.3
H13C C13B H13D 108.0
C9B C14B C13B 110.42(13)
C9B C14B H14C 109.6
C13B C14B H14C 109.6
C9B C14B H14D 109.6
C13B C14B H14D 109.6
H14C C14B H14D 108.1
C2B C15B H15D 109.5
C2B C15B H15E 109.5
H15D C15B H15E 109.5
C2B C15B H15F 109.5
H15D C15B H15F 109.5
H15E C15B H15F 109.5

loop_
_geom_bond_atom_site_label_1
_geom_bond_atom_site_label_2
_geom_bond_distance
S1A C8A 1.6897(15)
O1A C1A 1.3583(19)
O1A H1O1 0.80(2)
N1A C7A 1.289(2)
N1A N2A 1.3758(18)
N2A C8A 1.357(2)
N2A H1N2 0.85(2)
N3A C8A 1.328(2)
N3A C9A 1.461(2)
N3A H1N3 0.82(2)
C1A C6A 1.404(2)
C1A C2A 1.406(2)
C2A C3A 1.390(2)
C2A C15A 1.499(2)
C3A C4A 1.390(2)
C3A H3AA 0.9500
C4A C5A 1.378(2)
C4A H4AA 0.9500
C5A C6A 1.400(2)
C5A H5AA 0.9500
C6A C7A 1.458(2)
C7A H7AA 0.9500
C9A C14A 1.517(2)
C9A C10A 1.520(2)
C9A H9AA 1.0000
C10A C11A 1.529(2)
C10A H10A 0.9900
C10A H10B 0.9900
C11A C12A 1.519(3)
C11A H11A 0.9900
C11A H11B 0.9900
C12A C13A 1.513(3)
C12A H12A 0.9900
C12A H12B 0.9900
C13A C14A 1.526(2)
C13A H13A 0.9900
C13A H13B 0.9900
C14A H14A 0.9900
C14A H14B 0.9900
C15A H15A 0.9800
C15A H15B 0.9800
C15A H15C 0.9800
S1B C8B 1.6914(16)
O1B C1B 1.3569(19)
O1B H1O2 0.83(2)
N1B C7B 1.284(2)
N1B N2B 1.3762(18)
N2B C8B 1.357(2)
N2B H2N2 0.85(2)
N3B C8B 1.330(2)
N3B C9B 1.463(2)
N3B H2N3 0.840(19)
C1B C2B 1.401(2)
C1B C6B 1.409(2)
C2B C3B 1.387(2)
C2B C15B 1.500(2)
C3B C4B 1.388(2)
C3B H3BA 0.9500
C4B C5B 1.382(2)
C4B H4BA 0.9500
C5B C6B 1.397(2)
C5B H5BA 0.9500
C6B C7B 1.453(2)
C7B H7BA 0.9500
C9B C14B 1.522(2)
C9B C10B 1.526(2)
C9B H9BA 1.0000
C10B C11B 1.530(2)
C10B H10C 0.9900
C10B H10D 0.9900
C11B C12B 1.526(2)
C11B H11C 0.9900
C11B H11D 0.9900
C12B C13B 1.523(2)
C12B H12C 0.9900
C12B H12D 0.9900
C13B C14B 1.529(2)
C13B H13C 0.9900
C13B H13D 0.9900
C14B H14C 0.9900
C14B H14D 0.9900
C15B H15D 0.9800
C15B H15E 0.9800
C15B H15F 0.9800

loop_
_geom_hbond_atom_site_label_D
_geom_hbond_atom_site_label_H
_geom_hbond_atom_site_label_A
_geom_hbond_site_symmetry_A
_geom_hbond_distance_DH
_geom_hbond_distance_HA
_geom_hbond_distance_DA
_geom_hbond_angle_DHA
_geom_hbond_publ_flag
O1A H1O1 N1A . 0.80(2) 1.98(2) 2.6844(19) 146(2) yes
O1B H1O2 N1B . 0.84(2) 1.91(2) 2.664(2) 148(2) yes
N2A H1N2 S1B 2_765 0.85(2) 2.60(2) 3.4414(16) 170(2) yes
N2B H2N2 S1A 2_765 0.85(2) 2.53(2) 3.3568(15) 164(2) yes
C11A H11B Cg1 1_565 0.99 2.93 3.801(2) 148 yes

loop_
_geom_torsion_atom_site_label_1
_geom_torsion_atom_site_label_2
_geom_torsion_atom_site_label_3
_geom_torsion_atom_site_label_4
_geom_torsion
C7A N1A N2A C8A -171.68(14)
O1A C1A C2A C3A 179.53(14)
C6A C1A C2A C3A -0.3(2)
O1A C1A C2A C15A 0.2(2)
C6A C1A C2A C15A -179.68(15)
C1A C2A C3A C4A 0.3(2)
C15A C2A C3A C4A 179.61(16)
C2A C3A C4A C5A -0.5(3)
C3A C4A C5A C6A 0.8(3)
C4A C5A C6A C1A -0.9(2)
C4A C5A C6A C7A 178.73(15)
O1A C1A C6A C5A -179.23(14)
C2A C1A C6A C5A 0.6(2)
O1A C1A C6A C7A 1.2(2)
C2A C1A C6A C7A -178.96(14)
N2A N1A C7A C6A 178.28(13)
C5A C6A C7A N1A -176.61(15)
C1A C6A C7A N1A 3.0(2)
C9A N3A C8A N2A 178.07(14)
C9A N3A C8A S1A -2.3(2)
N1A N2A C8A N3A -7.4(2)
N1A N2A C8A S1A 172.92(11)
C8A N3A C9A C14A -151.70(16)
C8A N3A C9A C10A 85.26(19)
N3A C9A C10A C11A 178.51(13)
C14A C9A C10A C11A 56.87(18)
C9A C10A C11A C12A -56.18(19)
C10A C11A C12A C13A 54.83(19)
C11A C12A C13A C14A -54.1(2)
N3A C9A C14A C13A -179.67(15)
C10A C9A C14A C13A -56.06(19)
C12A C13A C14A C9A 54.7(2)
C7B N1B N2B C8B -177.23(14)
O1B C1B C2B C3B 179.53(14)
C6B C1B C2B C3B -0.7(2)
O1B C1B C2B C15B -1.0(2)
C6B C1B C2B C15B 178.77(15)
C1B C2B C3B C4B 1.9(2)
C15B C2B C3B C4B -177.57(16)
C2B C3B C4B C5B -1.7(3)
C3B C4B C5B C6B 0.3(3)
C4B C5B C6B C1B 0.8(2)
C4B C5B C6B C7B -178.94(15)
O1B C1B C6B C5B 179.16(14)
C2B C1B C6B C5B -0.6(2)
O1B C1B C6B C7B -1.1(2)
C2B C1B C6B C7B 179.12(15)
N2B N1B C7B C6B 179.20(14)
C5B C6B C7B N1B 177.83(15)
C1B C6B C7B N1B -1.9(2)
C9B N3B C8B N2B 175.59(14)
C9B N3B C8B S1B -4.8(2)
N1B N2B C8B N3B -10.2(2)
N1B N2B C8B S1B 170.21(11)
C8B N3B C9B C14B 155.77(15)
C8B N3B C9B C10B -81.60(19)
N3B C9B C10B C11B 179.99(13)
C14B C9B C10B C11B -57.90(17)
C9B C10B C11B C12B 55.88(18)
C10B C11B C12B C13B -54.08(19)
C11B C12B C13B C14B 54.32(19)
N3B C9B C14B C13B -179.21(14)
C10B C9B C14B C13B 57.79(18)
C12B C13B C14B C9B -56.10(19)

_cod_database_fobs_code 2242995
